data_4135603
loop_
_publ_author_name
'Benz, Maximilian'
'Klap\"otke, Thomas M'
'Krumm, Burkhard'
'Lommel, Marcus'
'Stierstorfer, J\"org'

_publ_section_title
;
 Nitrocarbamoyl Azide O<sub>2</sub>NN(H)C(O)N<sub>3</sub>: A Stable but
 Highly Energetic Member of the Carbonyl Azide Family.
;
_journal_issue 3
_journal_name_full 'Journal of the American Chemical Society'
_journal_page_first 1323
_journal_page_last 1327
_journal_paper_doi 10.1021/jacs.0c12507
_journal_volume 143
_journal_year 2021
_chemical_formula_moiety 'C N5 O3, K'
_chemical_formula_sum 'C K N5 O3'
_chemical_formula_weight 169.16
_chemical_name_common 'potassium nitro-carbamoyl-azide'
_chemical_name_systematic
;
potassium nitro-carbamoyl-azide
;
_space_group_IT_number 14
_space_group_name_Hall '-P 2yn'
_space_group_name_H-M_alt 'P 1 21/n 1'
_symmetry_cell_setting monoclinic
_symmetry_Int_Tables_number 14
_symmetry_space_group_name_Hall '-P 2yn'
_symmetry_space_group_name_H-M 'P 1 21/n 1'
_audit_creation_date
;
'Wed Feb 08 14:52:38 2017'
;
_audit_creation_method SHELXL-2013
_cell_angle_alpha 90
_cell_angle_beta 97.155(5)
_cell_angle_gamma 90
_cell_formula_units_Z 4
_cell_length_a 6.8957(4)
_cell_length_b 11.5328(5)
_cell_length_c 7.0382(3)
_cell_measurement_reflns_used 1672
_cell_measurement_temperature 173(2)
_cell_measurement_theta_max 32.2820
_cell_measurement_theta_min 4.5790
_cell_volume 555.37(5)
_computing_cell_refinement
;
CrysAlisPro, Agilent Technologies,
Version 1.171.37.33 (release 27-03-2014 CrysAlis171 .NET)
(compiled Mar 27 2014,17:12:48)
;
_computing_data_collection
;
CrysAlisPro, Agilent Technologies,
Version 1.171.37.33 (release 27-03-2014 CrysAlis171 .NET)
(compiled Mar 27 2014,17:12:48)
;
_computing_data_reduction
;
CrysAlisPro, Agilent Technologies,
Version 1.171.37.33 (release 27-03-2014 CrysAlis171 .NET)
(compiled Mar 27 2014,17:12:48)
;
_computing_structure_refinement 'SHELXL-2013 (Sheldrick, 2013)'
_diffrn_ambient_temperature 173(2)
_diffrn_detector 'CCD plate'
_diffrn_detector_area_resol_mean 15.9809
_diffrn_detector_type Sapphire3
_diffrn_measured_fraction_theta_full 0.996
_diffrn_measured_fraction_theta_max 0.996
_diffrn_measurement_details
;
#__ type_ start__ end____ width___ exp.time_
  1 omega  -25.00   66.00   1.0000   12.0000
omega____ theta____ kappa____ phi______ frames
    -       29.7932  -99.0000   60.0000 91

#__ type_ start__ end____ width___ exp.time_
  2 omega  -23.00   75.00   1.0000   12.0000
omega____ theta____ kappa____ phi______ frames
    -       29.7932  -99.0000  -90.0000 98

#__ type_ start__ end____ width___ exp.time_
  3 omega   32.00   68.00   1.0000   12.0000
omega____ theta____ kappa____ phi______ frames
    -       29.7932 -179.0000 -180.0000 36

#__ type_ start__ end____ width___ exp.time_
  4 omega  -95.00  -36.00   1.0000   12.0000
omega____ theta____ kappa____ phi______ frames
    -      -28.6994  -57.0000  -30.0000 59

#__ type_ start__ end____ width___ exp.time_
  5 omega  -97.00  -55.00   1.0000   12.0000
omega____ theta____ kappa____ phi______ frames
    -      -28.6994  -77.0000  -60.0000 42

#__ type_ start__ end____ width___ exp.time_
  6 omega   37.00   91.00   1.0000   12.0000
omega____ theta____ kappa____ phi______ frames
    -       29.7932   57.0000 -150.0000 54

#__ type_ start__ end____ width___ exp.time_
  7 omega   35.00  110.00   1.0000   12.0000
omega____ theta____ kappa____ phi______ frames
    -       29.7932  179.0000 -120.0000 75

;
_diffrn_measurement_device 'four-circle diffractometer'
_diffrn_measurement_device_type 'Xcalibur, Sapphire3'
_diffrn_measurement_method '\w scans'
_diffrn_orient_matrix_UB_11 0.0505942000
_diffrn_orient_matrix_UB_12 0.0408220000
_diffrn_orient_matrix_UB_13 -0.0508907000
_diffrn_orient_matrix_UB_21 0.0239087000
_diffrn_orient_matrix_UB_22 0.0324652000
_diffrn_orient_matrix_UB_23 0.0852548000
_diffrn_orient_matrix_UB_31 0.0873472000
_diffrn_orient_matrix_UB_32 -0.0325668000
_diffrn_orient_matrix_UB_33 0.0212301000
_diffrn_radiation_monochromator graphite
_diffrn_radiation_probe x-ray
_diffrn_radiation_type MoK\a
_diffrn_radiation_wavelength 0.71069
_diffrn_reflns_av_R_equivalents 0.0294
_diffrn_reflns_av_sigmaI/netI 0.0555
_diffrn_reflns_av_unetI/netI 0.0276
_diffrn_reflns_Laue_measured_fraction_full 0.996
_diffrn_reflns_Laue_measured_fraction_max 0.996
_diffrn_reflns_limit_h_max 8
_diffrn_reflns_limit_h_min -8
_diffrn_reflns_limit_k_max 14
_diffrn_reflns_limit_k_min -14
_diffrn_reflns_limit_l_max 8
_diffrn_reflns_limit_l_min -7
_diffrn_reflns_number 4095
_diffrn_reflns_point_group_measured_fraction_full 0.996
_diffrn_reflns_point_group_measured_fraction_max 0.996
_diffrn_reflns_theta_full 25.240
_diffrn_reflns_theta_max 25.991
_diffrn_reflns_theta_min 4.283
_diffrn_source 'Enhance (Mo) X-ray Source'
_exptl_absorpt_coefficient_mu 0.905
_exptl_absorpt_correction_T_max 1.00000
_exptl_absorpt_correction_T_min 0.98296
_exptl_absorpt_correction_type multi-scan
_exptl_absorpt_process_details
;
CrysAlisPro, Agilent Technologies,
Version 1.171.37.33 (release 27-03-2014 CrysAlis171 .NET)
(compiled Mar 27 2014,17:12:48)
Empirical absorption correction using spherical harmonics,
 implemented in SCALE3 ABSPACK scaling algorithm.
;
_exptl_crystal_colour colorless
_exptl_crystal_density_diffrn 2.023
_exptl_crystal_description block
_exptl_crystal_F_000 336
_exptl_crystal_size_max 0.288
_exptl_crystal_size_mid 0.193
_exptl_crystal_size_min 0.102
_refine_diff_density_max 0.235
_refine_diff_density_min -0.343
_refine_diff_density_rms 0.061
_refine_ls_extinction_method none
_refine_ls_goodness_of_fit_ref 1.064
_refine_ls_hydrogen_treatment undef
_refine_ls_matrix_type full
_refine_ls_number_parameters 91
_refine_ls_number_reflns 1092
_refine_ls_number_restraints 0
_refine_ls_restrained_S_all 1.064
_refine_ls_R_factor_all 0.0312
_refine_ls_R_factor_gt 0.0255
_refine_ls_shift/su_max 0.001
_refine_ls_shift/su_mean 0.000
_refine_ls_structure_factor_coef Fsqd
_refine_ls_weighting_details 'w=1/[\s^2^(Fo^2^)+(0.0304P)^2^+0.0649P] where P=(Fo^2^+2Fc^2^)/3'
_refine_ls_weighting_scheme calc
_refine_ls_wR_factor_gt 0.0593
_refine_ls_wR_factor_ref 0.0623
_reflns_Friedel_coverage 0.000
_reflns_number_gt 956
_reflns_number_total 1092
_reflns_threshold_expression 'I > 2\s(I)'
_cod_data_source_file ja0c12507_si_001.cif
_cod_data_source_block mx055
_cod_database_code 4135603
_shelx_space_group_comment
;
The symmetry employed for this shelxl refinement is uniquely defined
by the following loop, which should always be used as a source of
symmetry information in preference to the above space-group names.
They are only intended as comments.
;
_shelx_estimated_absorpt_t_min 0.781
_shelx_estimated_absorpt_t_max 0.913
_shelxl_version_number 2013-4

loop_
_space_group_symop_operation_xyz
'x, y, z'
'-x+1/2, y+1/2, -z+1/2'
'-x, -y, -z'
'x-1/2, -y-1/2, z-1/2'

loop_
_atom_site_label
_atom_site_type_symbol
_atom_site_fract_x
_atom_site_fract_y
_atom_site_fract_z
_atom_site_U_iso_or_equiv
_atom_site_adp_type
_atom_site_occupancy
_atom_site_site_symmetry_order
_atom_site_calc_flag
_atom_site_refinement_flags_posn
_atom_site_refinement_flags_adp
_atom_site_refinement_flags_occupancy
_atom_site_disorder_assembly
_atom_site_disorder_group
K1 K 0.49766(6) 0.17758(3) 1.09738(5) 0.01964(14) Uani 1 1 d . . . . .
O3 O 0.28894(19) 0.21168(11) 0.41385(16) 0.0245(3) Uani 1 1 d . . . . .
O2 O 0.32872(19) 0.17638(10) 0.71638(17) 0.0241(3) Uani 1 1 d . . . . .
C1 C 0.6754(3) 0.08176(13) 0.6759(2) 0.0157(4) Uani 1 1 d . . . . .
O1 O 0.62266(17) 0.03229(9) 0.81247(16) 0.0195(3) Uani 1 1 d . . . . .
N5 N 0.3937(2) 0.17770(11) 0.5610(2) 0.0174(3) Uani 1 1 d . . . . .
N2 N 0.9725(2) 0.00188(12) 0.7344(2) 0.0225(3) Uani 1 1 d . . . . .
N1 N 0.8709(2) 0.07196(12) 0.6269(2) 0.0213(3) Uani 1 1 d . . . . .
N4 N 0.5784(2) 0.14933(12) 0.5347(2) 0.0183(3) Uani 1 1 d . . . . .
N3 N 1.0752(3) -0.05917(15) 0.8187(2) 0.0345(4) Uani 1 1 d . . . . .

loop_
_atom_site_aniso_label
_atom_site_aniso_U_11
_atom_site_aniso_U_22
_atom_site_aniso_U_33
_atom_site_aniso_U_23
_atom_site_aniso_U_13
_atom_site_aniso_U_12
K1 0.0244(2) 0.0182(2) 0.0173(2) -0.00066(14) 0.00677(16) -0.00338(15)
O3 0.0257(7) 0.0318(7) 0.0153(6) 0.0018(5) -0.0003(5) 0.0109(6)
O2 0.0222(7) 0.0365(7) 0.0148(6) 0.0015(5) 0.0075(5) 0.0060(6)
C1 0.0193(9) 0.0126(7) 0.0156(8) -0.0056(6) 0.0032(7) -0.0015(7)
O1 0.0237(7) 0.0182(6) 0.0174(6) 0.0036(5) 0.0059(5) -0.0006(5)
N5 0.0196(8) 0.0166(7) 0.0163(7) -0.0013(6) 0.0037(6) 0.0005(6)
N2 0.0227(8) 0.0261(8) 0.0194(8) -0.0038(7) 0.0050(6) 0.0027(7)
N1 0.0179(8) 0.0246(8) 0.0218(7) 0.0072(6) 0.0045(6) 0.0055(6)
N4 0.0180(8) 0.0203(7) 0.0174(7) 0.0026(6) 0.0055(6) 0.0040(6)
N3 0.0356(11) 0.0400(10) 0.0265(9) 0.0022(8) -0.0013(8) 0.0153(8)

loop_
_atom_type_symbol
_atom_type_description
_atom_type_scat_dispersion_real
_atom_type_scat_dispersion_imag
_atom_type_scat_source
C C 0.0033 0.0016 'International Tables Vol C Tables 4.2.6.8 and 6.1.1.4'
N N 0.0061 0.0033 'International Tables Vol C Tables 4.2.6.8 and 6.1.1.4'
O O 0.0106 0.0060 'International Tables Vol C Tables 4.2.6.8 and 6.1.1.4'
K K 0.2009 0.2494 'International Tables Vol C Tables 4.2.6.8 and 6.1.1.4'

loop_
_geom_angle_atom_site_label_1
_geom_angle_atom_site_label_2
_geom_angle_atom_site_label_3
_geom_angle
_geom_angle_site_symmetry_1
_geom_angle_site_symmetry_3
_geom_angle_publ_flag
O1 K1 O2 96.86(4) 3_657 . ?
O1 K1 O3 141.33(4) 3_657 4_666 ?
O2 K1 O3 78.35(4) . 4_666 ?
O1 K1 O3 74.58(4) 3_657 1_556 ?
O2 K1 O3 124.48(4) . 1_556 ?
O3 K1 O3 139.33(3) 4_666 1_556 ?
O1 K1 O1 76.22(4) 3_657 . ?
O2 K1 O1 56.14(4) . . ?
O3 K1 O1 69.32(4) 4_666 . ?
O3 K1 O1 150.60(4) 1_556 . ?
O1 K1 O2 136.30(4) 3_657 4_666 ?
O2 K1 O2 120.30(4) . 4_666 ?
O3 K1 O2 44.33(3) 4_666 4_666 ?
O3 K1 O2 98.78(4) 1_556 4_666 ?
O1 K1 O2 104.62(4) . 4_666 ?
O1 K1 N1 138.51(4) 3_657 4_566 ?
O2 K1 N1 88.92(4) . 4_566 ?
O3 K1 N1 80.10(4) 4_666 4_566 ?
O3 K1 N1 68.53(4) 1_556 4_566 ?
O1 K1 N1 136.77(4) . 4_566 ?
O2 K1 N1 69.35(4) 4_666 4_566 ?
O1 K1 N4 71.82(4) 3_657 1_556 ?
O2 K1 N4 164.56(4) . 1_556 ?
O3 K1 N4 117.07(4) 4_666 1_556 ?
O3 K1 N4 43.33(4) 1_556 1_556 ?
O1 K1 N4 127.83(4) . 1_556 ?
O2 K1 N4 74.48(4) 4_666 1_556 ?
N1 K1 N4 92.87(4) 4_566 1_556 ?
O1 K1 N3 82.89(4) 3_657 3_757 ?
O2 K1 N3 115.83(4) . 3_757 ?
O3 K1 N3 65.86(4) 4_666 3_757 ?
O3 K1 N3 117.16(4) 1_556 3_757 ?
O1 K1 N3 61.85(4) . 3_757 ?
O2 K1 N3 61.46(4) 4_666 3_757 ?
N1 K1 N3 130.81(4) 4_566 3_757 ?
N4 K1 N3 74.05(4) 1_556 3_757 ?
O1 K1 N5 141.16(4) 3_657 4_666 ?
O2 K1 N5 100.48(4) . 4_666 ?
O3 K1 N5 22.48(3) 4_666 4_666 ?
O3 K1 N5 120.53(4) 1_556 4_666 ?
O1 K1 N5 85.11(4) . 4_666 ?
O2 K1 N5 22.27(3) 4_666 4_666 ?
N1 K1 N5 76.55(4) 4_566 4_666 ?
N4 K1 N5 94.85(4) 1_556 4_666 ?
N3 K1 N5 58.27(4) 3_757 4_666 ?
O1 K1 N5 70.42(3) 3_657 1_556 ?
O2 K1 N5 143.52(4) . 1_556 ?
O3 K1 N5 132.86(3) 4_666 1_556 ?
O3 K1 N5 20.27(3) 1_556 1_556 ?
O1 K1 N5 142.52(3) . 1_556 ?
O2 K1 N5 88.58(4) 4_666 1_556 ?
N1 K1 N5 80.68(3) 4_566 1_556 ?
N4 K1 N5 23.17(4) 1_556 1_556 ?
N3 K1 N5 96.90(4) 3_757 1_556 ?
N5 K1 N5 110.72(4) 4_666 1_556 ?
O1 K1 C1 93.84(4) 3_657 . ?
O2 K1 C1 48.43(4) . . ?
O3 K1 C1 54.23(4) 4_666 . ?
O3 K1 C1 166.27(4) 1_556 . ?
O1 K1 C1 18.07(3) . . ?
O2 K1 C1 94.71(4) 4_666 . ?
N1 K1 C1 119.31(4) 4_566 . ?
N4 K1 C1 140.37(4) 1_556 . ?
N3 K1 C1 67.49(4) 3_757 . ?
N5 K1 C1 73.14(4) 4_666 . ?
N5 K1 C1 159.59(4) 1_556 . ?
N5 O3 K1 97.66(9) . 4_565 ?
N5 O3 K1 108.12(10) . 1_554 ?
K1 O3 K1 152.16(5) 4_565 1_554 ?
N5 O2 K1 134.36(11) . . ?
N5 O2 K1 95.58(9) . 4_565 ?
K1 O2 K1 119.91(4) . 4_565 ?
O1 C1 N4 132.47(16) . . ?
O1 C1 N1 122.45(15) . . ?
N4 C1 N1 105.00(14) . . ?
O1 C1 K1 46.37(8) . . ?
N4 C1 K1 104.02(10) . . ?
N1 C1 K1 131.41(10) . . ?
C1 O1 K1 138.64(10) . 3_657 ?
C1 O1 K1 115.56(9) . . ?
K1 O1 K1 103.78(4) 3_657 . ?
O2 N5 O3 120.20(15) . . ?
O2 N5 N4 124.86(14) . . ?
O3 N5 N4 114.88(14) . . ?
O2 N5 K1 62.16(8) . 4_565 ?
O3 N5 K1 59.85(8) . 4_565 ?
N4 N5 K1 162.80(10) . 4_565 ?
O2 N5 K1 170.83(11) . 1_554 ?
O3 N5 K1 51.61(8) . 1_554 ?
N4 N5 K1 63.70(8) . 1_554 ?
K1 N5 K1 110.74(4) 4_565 1_554 ?
N3 N2 N1 173.63(19) . . ?
N2 N1 C1 112.01(14) . . ?
N2 N1 K1 120.61(11) . 4_665 ?
C1 N1 K1 103.21(9) . 4_665 ?
N5 N4 C1 115.01(14) . . ?
N5 N4 K1 93.14(9) . 1_554 ?
C1 N4 K1 142.85(11) . 1_554 ?
N2 N3 K1 150.12(15) . 3_757 ?

loop_
_geom_bond_atom_site_label_1
_geom_bond_atom_site_label_2
_geom_bond_distance
_geom_bond_site_symmetry_2
_geom_bond_publ_flag
K1 O1 2.6610(12) 3_657 ?
K1 O2 2.7874(13) . ?
K1 O3 2.8249(13) 4_666 ?
K1 O3 2.8260(13) 1_556 ?
K1 O1 2.8288(12) . ?
K1 O2 2.8763(13) 4_666 ?
K1 N1 3.0324(15) 4_566 ?
K1 N4 3.0766(14) 1_556 ?
K1 N3 3.2336(17) 3_757 ?
K1 N5 3.2376(15) 4_666 ?
K1 N5 3.4268(14) 1_556 ?
K1 C1 3.5256(16) . ?
O3 N5 1.2493(18) . ?
O3 K1 2.8249(13) 4_565 ?
O3 K1 2.8260(13) 1_554 ?
O2 N5 1.2327(18) . ?
O2 K1 2.8764(13) 4_565 ?
C1 O1 1.2121(19) . ?
C1 N4 1.370(2) . ?
C1 N1 1.437(2) . ?
O1 K1 2.6610(12) 3_657 ?
N5 N4 1.350(2) . ?
N5 K1 3.2376(15) 4_565 ?
N5 K1 3.4268(14) 1_554 ?
N2 N3 1.115(2) . ?
N2 N1 1.259(2) . ?
N1 K1 3.0324(15) 4_665 ?
N4 K1 3.0766(14) 1_554 ?
N3 K1 3.2336(17) 3_757 ?

loop_
_geom_contact_atom_site_label_1
_geom_contact_atom_site_label_2
_geom_contact_distance
_geom_contact_site_symmetry_1
_geom_contact_site_symmetry_2
_geom_contact_publ_flag
? ? ? ? ? ?

loop_
_geom_hbond_atom_site_label_D
_geom_hbond_atom_site_label_H
_geom_hbond_atom_site_label_A
_geom_hbond_distance_DH
_geom_hbond_distance_HA
_geom_hbond_distance_DA
_geom_hbond_angle_DHA
_geom_hbond_site_symmetry_A
? ? ? ? ? ? ? ?

loop_
_geom_torsion_atom_site_label_1
_geom_torsion_atom_site_label_2
_geom_torsion_atom_site_label_3
_geom_torsion_atom_site_label_4
_geom_torsion
_geom_torsion_site_symmetry_1
_geom_torsion_site_symmetry_2
_geom_torsion_site_symmetry_3
_geom_torsion_site_symmetry_4
_geom_torsion_publ_flag
N4 C1 O1 K1 95.3(2) . . . 3_657 ?
N1 C1 O1 K1 -81.0(2) . . . 3_657 ?
K1 C1 O1 K1 160.5(2) . . . 3_657 ?
N4 C1 O1 K1 -65.2(2) . . . . ?
N1 C1 O1 K1 118.48(13) . . . . ?
K1 O2 N5 O3 -158.06(11) . . . . ?
K1 O2 N5 O3 -15.28(15) 4_565 . . . ?
K1 O2 N5 N4 18.8(2) . . . . ?
K1 O2 N5 N4 161.57(13) 4_565 . . . ?
K1 O2 N5 K1 -142.78(13) . . . 4_565 ?
K1 O3 N5 O2 15.64(15) 4_565 . . . ?
K1 O3 N5 O2 -175.00(11) 1_554 . . . ?
K1 O3 N5 N4 -161.51(11) 4_565 . . . ?
K1 O3 N5 N4 7.85(15) 1_554 . . . ?
K1 O3 N5 K1 169.36(9) 1_554 . . 4_565 ?
K1 O3 N5 K1 -169.36(9) 4_565 . . 1_554 ?
O1 C1 N1 N2 3.9(2) . . . . ?
N4 C1 N1 N2 -173.22(13) . . . . ?
K1 C1 N1 N2 61.98(18) . . . . ?
O1 C1 N1 K1 -127.28(13) . . . 4_665 ?
N4 C1 N1 K1 55.56(12) . . . 4_665 ?
K1 C1 N1 K1 -69.25(12) . . . 4_665 ?
O2 N5 N4 C1 21.1(2) . . . . ?
O3 N5 N4 C1 -161.88(14) . . . . ?
K1 N5 N4 C1 130.1(3) 4_565 . . . ?
K1 N5 N4 C1 -155.02(14) 1_554 . . . ?
O2 N5 N4 K1 176.14(13) . . . 1_554 ?
O3 N5 N4 K1 -6.86(13) . . . 1_554 ?
K1 N5 N4 K1 -74.9(3) 4_565 . . 1_554 ?
O1 C1 N4 N5 8.3(3) . . . . ?
N1 C1 N4 N5 -174.91(13) . . . . ?
K1 C1 N4 N5 -34.31(14) . . . . ?
O1 C1 N4 K1 -127.37(18) . . . 1_554 ?
N1 C1 N4 K1 49.4(2) . . . 1_554 ?
K1 C1 N4 K1 -170.02(12) . . . 1_554 ?
